data_1533999
loop_
_publ_author_name
'Pecharsky, A.O.'
'Mozharivsky, Yu.'
'Dennis, K.W.'
'Gschneidner, K.A.jr.'
'McCallum, R.W.'
'Pecharskii, V.K.'
'Miller, G.J.'

_publ_section_title
;
 Preparation, crystal structure, heat capacity, magnetism and the
 magnetocaloric effect of Pr5 Ni1.9 Si3 and Pr Ni
;
_journal_name_full 'Physical Review, Serie 3. B - Condensed Matter (18,1978-)'
_journal_page_first 134452-1
_journal_page_last 134452-8
_journal_volume 68
_journal_year 2003
_chemical_formula_sum 'Ni1.9 Pr5 Si3'
_chemical_name_systematic 'Pr5 Ni1.9 Si3'
_space_group_IT_number 176
_symmetry_space_group_name_Hall '-P 6c'
_symmetry_space_group_name_H-M 'P 63/m'
_cell_angle_alpha 90
_cell_angle_beta 90
_cell_angle_gamma 120
_cell_formula_units_Z 4
_cell_length_a 15.9268
_cell_length_b 15.9268
_cell_length_c 4.2553
_cell_volume 934.798
_citation_journal_id_ASTM PRBMDO
_cod_data_source_file Pecharsky_PRBMDO_2003_1972.cif
_cod_data_source_block Ni1.9Pr5Si3
_cod_original_cell_volume 934.7982
_cod_database_code 1533999

loop_
_symmetry_equiv_pos_as_xyz
x,y,z
x-y,x,z+1/2
-y,x-y,z
-x,-y,z+1/2
-x+y,-x,z
y,-x+y,z+1/2
-x,-y,-z
-x+y,-x,-z-1/2
y,-x+y,-z
x,y,-z-1/2
x-y,x,-z
-y,x-y,-z-1/2

loop_
_atom_site_label
_atom_site_type_symbol
_atom_site_fract_x
_atom_site_fract_y
_atom_site_fract_z
_atom_site_occupancy
_atom_site_U_iso_or_equiv
Si1 Si 0.1647 0.5499 0.25 1 0.0
Pr3 Pr 0.45425 0.06747 0.25 1 0.0
Ni1 Ni 0.28184 0.49788 0.25 1 0.0
Ni3 Ni 0 0 0.25 0.32 0.0
Pr1 Pr 0.01017 0.18033 0.25 1 0.0
Pr4 Pr 0.6667 0.3333 0.25 1 0.0
Si2 Si 0.2316 0.3256 0.25 1 0.0
Pr2 Pr 0.39923 0.26302 0.25 1 0.0
Ni2 Ni 0 0 0.084 0.246 0.0
